data_1550529
loop_
_publ_author_name
'Li, Long'
'Zhu, Xin-Qi'
'Zhang, Ying-Qi'
'Bu, Hao-Zhen'
'Yuan, Peng'
'Chen, Jinyu'
'Su, Jingyi'
'Deng, Xianming'
'Ye, Long-Wu'

_publ_section_title
;
 Metal-Free Alkene Carbooxygenation Following Tandem Intramolecular
 Alkoxylation/Claisen Rearrangement: Stereocontrolled Access to Bridged
 [4.2.1] Lactones
;
_journal_name_full 'Chemical Science'
_journal_paper_doi 10.1039/C9SC00079H
_journal_year 2019
_chemical_absolute_configuration ad
_chemical_formula_moiety 'C28 H24 N2 O7 S'
_chemical_formula_sum 'C28 H24 N2 O7 S'
_chemical_formula_weight 532.55
_chemical_name_systematic
;
 ?
;
_space_group_crystal_system monoclinic
_space_group_IT_number 4
_space_group_name_Hall 'P 2yb'
_space_group_name_H-M_alt 'P 1 21 1'
_symmetry_space_group_name_Hall 'P 2yb'
_symmetry_space_group_name_H-M 'P 1 21 1'
_atom_sites_solution_hydrogens geom
_audit_creation_date 2018-08-27
_audit_creation_method
;
Olex2 1.2
(compiled 2018.05.29 svn.r3508 for OlexSys, GUI svn.r5506)
;
_audit_update_record
;
2018-08-27 deposited with the CCDC.
2019-01-24 downloaded from the CCDC.
;
_cell_angle_alpha 90
_cell_angle_beta 94.933(2)
_cell_angle_gamma 90
_cell_formula_units_Z 4
_cell_length_a 9.68936(19)
_cell_length_b 16.6569(4)
_cell_length_c 15.2343(3)
_cell_measurement_reflns_used 4231
_cell_measurement_temperature 100.01(10)
_cell_measurement_theta_max 74.5160
_cell_measurement_theta_min 3.9690
_cell_volume 2449.63(9)
_computing_cell_refinement
;
CrysAlisPro, Agilent Technologies,
Version 1.171.37.35 (release 13-08-2014 CrysAlis171 .NET)
(compiled Aug 13 2014,18:06:01)
;
_computing_data_collection
;
CrysAlisPro, Agilent Technologies,
Version 1.171.37.35 (release 13-08-2014 CrysAlis171 .NET)
(compiled Aug 13 2014,18:06:01)
;
_computing_data_reduction
;
CrysAlisPro, Agilent Technologies,
Version 1.171.37.35 (release 13-08-2014 CrysAlis171 .NET)
(compiled Aug 13 2014,18:06:01)
;
_computing_molecular_graphics 'Olex2 (Dolomanov et al., 2009)'
_computing_publication_material 'Olex2 (Dolomanov et al., 2009)'
_computing_structure_refinement 'ShelXL (Sheldrick, 2015)'
_diffrn_ambient_environment N~2~
_diffrn_ambient_temperature 100.01(10)
_diffrn_detector 'CCD plate'
_diffrn_detector_area_resol_mean 10.4741
_diffrn_detector_type Atlas
_diffrn_measured_fraction_theta_full 0.983
_diffrn_measured_fraction_theta_max 0.996
_diffrn_measurement_details
;
#__ type_ start__ end____ width___ exp.time_
  1 omega   35.00   88.00   1.0000    8.0000
omega____ theta____ kappa____ phi______ frames
    -      109.8067  -30.0000    0.0000 53

#__ type_ start__ end____ width___ exp.time_
  2 omega   63.00   89.00   1.0000    8.0000
omega____ theta____ kappa____ phi______ frames
    -      109.8067  -45.0000  -90.0000 26

#__ type_ start__ end____ width___ exp.time_
  3 omega   39.00   93.00   1.0000    8.0000
omega____ theta____ kappa____ phi______ frames
    -      109.8067  -45.0000 -180.0000 54

#__ type_ start__ end____ width___ exp.time_
  4 omega   34.00  107.00   1.0000    8.0000
omega____ theta____ kappa____ phi______ frames
    -      109.8067  -94.0000 -150.0000 73

#__ type_ start__ end____ width___ exp.time_
  5 omega   33.00   86.00   1.0000    8.0000
omega____ theta____ kappa____ phi______ frames
    -      109.8067  -30.0000  -90.0000 53

#__ type_ start__ end____ width___ exp.time_
  6 omega  130.00  175.00   1.0000    8.0000
omega____ theta____ kappa____ phi______ frames
    -      109.8067   45.0000 -180.0000 45

#__ type_ start__ end____ width___ exp.time_
  7 omega   92.00  118.00   1.0000    8.0000
omega____ theta____ kappa____ phi______ frames
    -      109.8067   45.0000 -180.0000 26

#__ type_ start__ end____ width___ exp.time_
  8 omega   24.00   81.00   1.0000    5.0000
omega____ theta____ kappa____ phi______ frames
    -       40.7547 -125.0000  -60.0000 57

#__ type_ start__ end____ width___ exp.time_
  9 omega   32.00   90.00   1.0000    8.0000
omega____ theta____ kappa____ phi______ frames
    -      109.8067  -30.0000   60.0000 58

#__ type_ start__ end____ width___ exp.time_
 10 omega  116.00  178.00   1.0000    8.0000
omega____ theta____ kappa____ phi______ frames
    -      109.8067  125.0000   60.0000 62

#__ type_ start__ end____ width___ exp.time_
 11 omega   75.00  103.00   1.0000    5.0000
omega____ theta____ kappa____ phi______ frames
    -       40.7547  167.0000   83.0000 28

#__ type_ start__ end____ width___ exp.time_
 12 omega    3.00   32.00   1.0000    5.0000
omega____ theta____ kappa____ phi______ frames
    -      -40.7547   37.0000 -180.0000 29

#__ type_ start__ end____ width___ exp.time_
 13 omega -119.00   -8.00   1.0000    5.0000
omega____ theta____ kappa____ phi______ frames
    -      -40.7547  -19.0000    0.0000 111

#__ type_ start__ end____ width___ exp.time_
 14 omega -119.00  -92.00   1.0000    5.0000
omega____ theta____ kappa____ phi______ frames
    -      -40.7547 -167.0000   62.0000 27
;
_diffrn_measurement_device 'four-circle diffractometer'
_diffrn_measurement_device_type 'SuperNova, Dual, Cu at zero, Atlas'
_diffrn_measurement_method '\w scans'
_diffrn_orient_matrix_UB_11 0.0144513000
_diffrn_orient_matrix_UB_12 0.0262810000
_diffrn_orient_matrix_UB_13 -0.0957956000
_diffrn_orient_matrix_UB_21 -0.0310676000
_diffrn_orient_matrix_UB_22 0.0873528000
_diffrn_orient_matrix_UB_23 0.0248675000
_diffrn_orient_matrix_UB_31 0.1558207000
_diffrn_orient_matrix_UB_32 0.0150286000
_diffrn_orient_matrix_UB_33 0.0228516000
_diffrn_radiation_monochromator mirror
_diffrn_radiation_probe x-ray
_diffrn_radiation_type CuK\a
_diffrn_radiation_wavelength 1.54184
_diffrn_reflns_av_R_equivalents 0.0380
_diffrn_reflns_av_unetI/netI 0.0522
_diffrn_reflns_Laue_measured_fraction_full 0.983
_diffrn_reflns_Laue_measured_fraction_max 0.996
_diffrn_reflns_limit_h_max 11
_diffrn_reflns_limit_h_min -5
_diffrn_reflns_limit_k_max 19
_diffrn_reflns_limit_k_min -17
_diffrn_reflns_limit_l_max 17
_diffrn_reflns_limit_l_min -18
_diffrn_reflns_number 9116
_diffrn_reflns_point_group_measured_fraction_full 0.698
_diffrn_reflns_point_group_measured_fraction_max 0.707
_diffrn_reflns_theta_full 67.684
_diffrn_reflns_theta_max 67.079
_diffrn_reflns_theta_min 3.940
_diffrn_source 'sealed X-ray tube'
_diffrn_source_type 'SuperNova (Cu) X-ray Source'
_exptl_absorpt_coefficient_mu 1.629
_exptl_absorpt_correction_T_max 1.00000
_exptl_absorpt_correction_T_min 0.53165
_exptl_absorpt_correction_type multi-scan
_exptl_absorpt_process_details
;
CrysAlisPro, Agilent Technologies,
Version 1.171.37.35 (release 13-08-2014 CrysAlis171 .NET)
(compiled Aug 13 2014,18:06:01)
Empirical absorption correction using spherical harmonics,
 implemented in SCALE3 ABSPACK scaling algorithm.
;
_exptl_crystal_density_diffrn 1.444
_exptl_crystal_F_000 1112
_exptl_crystal_recrystallization_method 'Re-crystallisation from solvent: hexane and ethyl acetate'
_refine_diff_density_max 0.645
_refine_diff_density_min -0.450
_refine_diff_density_rms 0.073
_refine_ls_abs_structure_details
;
 Flack x determined using 1413 quotients [(I+)-(I-)]/[(I+)+(I-)]
 (Parsons and Flack (2004), Acta Cryst. A60, s61).
;
_refine_ls_abs_structure_Flack -0.05(2)
_refine_ls_extinction_method none
_refine_ls_goodness_of_fit_ref 1.026
_refine_ls_hydrogen_treatment constr
_refine_ls_matrix_type full
_refine_ls_number_parameters 687
_refine_ls_number_reflns 6188
_refine_ls_number_restraints 1
_refine_ls_restrained_S_all 1.026
_refine_ls_R_factor_all 0.0610
_refine_ls_R_factor_gt 0.0570
_refine_ls_shift/su_max 0.000
_refine_ls_shift/su_mean 0.000
_refine_ls_structure_factor_coef Fsqd
_refine_ls_weighting_details
;
 w=1/[\s^2^(Fo^2^)+(0.1151P)^2^]
 where P=(Fo^2^+2Fc^2^)/3
;
_refine_ls_weighting_scheme calc
_refine_ls_wR_factor_gt 0.1522
_refine_ls_wR_factor_ref 0.1593
_reflns_Friedel_coverage 0.368
_reflns_Friedel_fraction_full 0.391
_reflns_Friedel_fraction_max 0.396
_reflns_number_gt 5742
_reflns_number_total 6188
_reflns_threshold_expression 'I > 2\s(I)'
_cod_data_source_file c9sc00079h2.cif
_cod_data_source_block ll-20180827
_cod_database_code 1550529
_shelxl_version_number 2013-2
_shelx_space_group_comment
;
The symmetry employed for this shelxl refinement is uniquely defined
by the following loop, which should always be used as a source of
symmetry information in preference to the above space-group names.
They are only intended as comments.
;
_reflns_odcompleteness_completeness 99.58
_reflns_odcompleteness_iscentric 1
_reflns_odcompleteness_theta 66.97
_olex2_refinement_description
;
1. Fixed Uiso
 At 1.2 times of:
  All C(H) groups, All C(H,H) groups
 At 1.5 times of:
  All C(H,H,H) groups
2.a Ternary CH refined with riding coordinates:
 C9(H9), C37(H37)
2.b Secondary CH2 refined with riding coordinates:
 C8(H8A,H8B), C10(H10A,H10B), C12(H12A,H12B), C13(H13A,H13B), C36(H36A,H36B),
 C38(H38A,H38B), C40(H40A,H40B), C41(H41A,H41B)
2.c Aromatic/amide H refined with riding coordinates:
 C1(H1), C3(H3), C4(H4), C6(H6), C17(H17), C18(H18), C19(H19), C20(H20),
 C23(H23), C24(H24), C27(H27), C28(H28), C30(H30), C31(H31), C33(H33), C34(H34),
  C46(H46), C47(H47), C48(H48), C49(H49), C51(H51), C52(H52), C55(H55), C56(H56)
2.d Idealised Me refined as rotating group:
 C26(H26A,H26B,H26C), C54(H54A,H54B,H54C)
;
_olex2_submission_special_instructions 'No special instructions were received'

loop_
_space_group_symop_operation_xyz
'x, y, z'
'-x, y+1/2, -z'

loop_
_atom_site_label
_atom_site_type_symbol
_atom_site_fract_x
_atom_site_fract_y
_atom_site_fract_z
_atom_site_U_iso_or_equiv
_atom_site_adp_type
_atom_site_occupancy
_atom_site_site_symmetry_order
_atom_site_calc_flag
_atom_site_refinement_flags_posn
S1 S 0.02222(12) 0.42571(7) 0.43386(8) 0.0272(3) Uani 1 1 d .
O1 O 0.6325(4) 1.1839(2) 0.3571(3) 0.0384(9) Uani 1 1 d .
O2 O 0.8430(4) 1.1450(2) 0.3476(3) 0.0364(9) Uani 1 1 d .
O3 O 0.6199(4) 0.7483(2) 0.3653(3) 0.0346(9) Uani 1 1 d .
O4 O 0.4083(4) 0.7984(2) 0.3219(3) 0.0317(8) Uani 1 1 d .
O5 O 0.0575(4) 0.8237(2) 0.3426(3) 0.0359(9) Uani 1 1 d .
O6 O -0.0790(4) 0.4628(2) 0.4838(2) 0.0337(8) Uani 1 1 d .
O7 O 0.0845(4) 0.3527(2) 0.4648(3) 0.0338(8) Uani 1 1 d .
N1 N 0.1498(4) 0.4926(3) 0.4261(3) 0.0289(9) Uani 1 1 d .
N006 N 0.7195(5) 1.1316(3) 0.3526(3) 0.0298(10) Uani 1 1 d .
C1 C 0.5341(6) 1.0313(4) 0.3471(4) 0.0349(12) Uani 1 1 d .
H1 H 0.4684 1.0737 0.3439 0.042 Uiso 1 1 calc R
C2 C 0.6747(5) 1.0473(3) 0.3529(3) 0.0283(11) Uani 1 1 d .
C3 C 0.7731(5) 0.9873(3) 0.3581(3) 0.0286(11) Uani 1 1 d .
H3 H 0.8690 0.9999 0.3613 0.034 Uiso 1 1 calc R
C4 C 0.7292(5) 0.9086(3) 0.3584(3) 0.0271(10) Uani 1 1 d .
H4 H 0.7954 0.8664 0.3633 0.033 Uiso 1 1 calc R
C5 C 0.5874(5) 0.8906(3) 0.3517(3) 0.0279(10) Uani 1 1 d .
C6 C 0.4919(5) 0.9524(4) 0.3460(4) 0.0357(12) Uani 1 1 d .
H6 H 0.3957 0.9402 0.3413 0.043 Uiso 1 1 calc R
C7 C 0.5448(5) 0.8048(3) 0.3484(3) 0.0279(10) Uani 1 1 d .
C8 C 0.3515(5) 0.7178(3) 0.3210(3) 0.0278(10) Uani 1 1 d .
H8A H 0.4204 0.6793 0.3014 0.033 Uiso 1 1 calc R
H8B H 0.2678 0.7151 0.2790 0.033 Uiso 1 1 calc R
C9 C 0.3142(5) 0.6952(3) 0.4129(4) 0.0281(11) Uani 1 1 d .
H9 H 0.4016 0.6987 0.4527 0.034 Uiso 1 1 calc R
C10 C 0.2112(5) 0.7563(3) 0.4484(3) 0.0284(10) Uani 1 1 d .
H10A H 0.1865 0.7385 0.5070 0.034 Uiso 1 1 calc R
H10B H 0.2569 0.8094 0.4556 0.034 Uiso 1 1 calc R
C11 C 0.0804(5) 0.7646(3) 0.3869(3) 0.0284(11) Uani 1 1 d .
C12 C -0.0187(5) 0.6943(3) 0.3791(4) 0.0293(11) Uani 1 1 d .
H12A H -0.0216 0.6741 0.3179 0.035 Uiso 1 1 calc R
H12B H -0.1123 0.7150 0.3879 0.035 Uiso 1 1 calc R
C13 C 0.0087(5) 0.6225(3) 0.4408(4) 0.0301(11) Uani 1 1 d .
H13A H 0.0133 0.6416 0.5025 0.036 Uiso 1 1 calc R
H13B H -0.0701 0.5847 0.4320 0.036 Uiso 1 1 calc R
C14 C 0.1410(5) 0.5781(3) 0.4266(3) 0.0260(10) Uani 1 1 d .
C15 C 0.2677(5) 0.6083(3) 0.4136(3) 0.0250(10) Uani 1 1 d .
C16 C 0.3603(5) 0.5422(3) 0.4021(3) 0.0271(10) Uani 1 1 d .
C17 C 0.5015(5) 0.5390(4) 0.3883(3) 0.0323(11) Uani 1 1 d .
H17 H 0.5533 0.5870 0.3837 0.039 Uiso 1 1 calc R
C18 C 0.5638(6) 0.4653(4) 0.3814(4) 0.0391(13) Uani 1 1 d .
H18 H 0.6597 0.4626 0.3729 0.047 Uiso 1 1 calc R
C19 C 0.4883(6) 0.3946(4) 0.3866(4) 0.0378(12) Uani 1 1 d .
H19 H 0.5333 0.3446 0.3801 0.045 Uiso 1 1 calc R
C20 C 0.3487(6) 0.3956(3) 0.4012(4) 0.0338(12) Uani 1 1 d .
H20 H 0.2977 0.3472 0.4053 0.041 Uiso 1 1 calc R
C21 C 0.2866(5) 0.4705(3) 0.4095(3) 0.0284(10) Uani 1 1 d .
C22 C -0.0510(5) 0.4106(3) 0.3233(3) 0.0269(10) Uani 1 1 d .
C23 C -0.1024(6) 0.3340(4) 0.3061(4) 0.0365(12) Uani 1 1 d .
H23 H -0.0915 0.2927 0.3491 0.044 Uiso 1 1 calc R
C24 C -0.1700(6) 0.3201(4) 0.2241(4) 0.0424(14) Uani 1 1 d .
H24 H -0.2067 0.2682 0.2109 0.051 Uiso 1 1 calc R
C25 C -0.1859(6) 0.3791(4) 0.1607(4) 0.0350(12) Uani 1 1 d .
C26 C -0.2553(7) 0.3594(5) 0.0706(4) 0.0465(15) Uani 1 1 d .
H26A H -0.2688 0.4089 0.0361 0.070 Uiso 1 1 calc GR
H26B H -0.3453 0.3343 0.0770 0.070 Uiso 1 1 calc GR
H26C H -0.1967 0.3223 0.0404 0.070 Uiso 1 1 calc GR
C27 C -0.1334(5) 0.4556(4) 0.1802(3) 0.0308(11) Uani 1 1 d .
H27 H -0.1430 0.4969 0.1371 0.037 Uiso 1 1 calc R
C28 C -0.0665(5) 0.4713(3) 0.2635(3) 0.0296(10) Uani 1 1 d .
H28 H -0.0325 0.5235 0.2781 0.036 Uiso 1 1 calc R
S2 S -0.01807(13) 0.56073(8) 0.91121(8) 0.0310(3) Uani 1 1 d .
O8 O 0.6178(5) -0.1825(3) 0.8296(3) 0.0479(11) Uani 1 1 d .
O9 O 0.8332(5) -0.1489(3) 0.8511(4) 0.0626(15) Uani 1 1 d .
O10 O 0.6319(4) 0.2475(2) 0.9011(3) 0.0424(10) Uani 1 1 d .
O11 O 0.4290(4) 0.1951(3) 0.9344(3) 0.0385(9) Uani 1 1 d .
O12 O 0.0498(5) 0.1560(3) 0.8453(3) 0.0457(10) Uani 1 1 d .
O13 O -0.1193(4) 0.5128(3) 0.9496(3) 0.0418(10) Uani 1 1 d .
O14 O 0.0336(4) 0.6309(2) 0.9563(3) 0.0411(10) Uani 1 1 d .
N2 N 0.7100(6) -0.1325(3) 0.8441(3) 0.0385(11) Uani 1 1 d .
N3 N 0.1174(5) 0.5014(3) 0.8980(3) 0.0311(10) Uani 1 1 d .
C29 C 0.6702(6) -0.0476(3) 0.8549(3) 0.0322(11) Uani 1 1 d .
C30 C 0.5306(6) -0.0300(4) 0.8517(5) 0.0430(14) Uani 1 1 d .
H30 H 0.4623 -0.0699 0.8375 0.052 Uiso 1 1 calc R
C31 C 0.4941(6) 0.0488(4) 0.8701(5) 0.0432(14) Uani 1 1 d .
H31 H 0.3992 0.0628 0.8713 0.052 Uiso 1 1 calc R
C32 C 0.5947(6) 0.1062(3) 0.8866(4) 0.0321(11) Uani 1 1 d .
C33 C 0.7326(6) 0.0867(4) 0.8849(4) 0.0353(12) Uani 1 1 d .
H33 H 0.8011 0.1274 0.8935 0.042 Uiso 1 1 calc R
C34 C 0.7719(6) 0.0086(4) 0.8708(4) 0.0363(12) Uani 1 1 d .
H34 H 0.8670 -0.0057 0.8721 0.044 Uiso 1 1 calc R
C35 C 0.5572(6) 0.1915(4) 0.9073(4) 0.0361(12) Uani 1 1 d .
C36 C 0.3759(6) 0.2741(4) 0.9517(4) 0.0404(13) Uani 1 1 d .
H36A H 0.4520 0.3084 0.9781 0.048 Uiso 1 1 calc R
H36B H 0.3047 0.2699 0.9944 0.048 Uiso 1 1 calc R
C37 C 0.3126(6) 0.3124(3) 0.8665(4) 0.0330(12) Uani 1 1 d .
H37 H 0.3910 0.3205 0.8288 0.040 Uiso 1 1 calc R
C38 C 0.2101(6) 0.2561(3) 0.8145(3) 0.0314(11) Uani 1 1 d .
H38A H 0.1715 0.2852 0.7613 0.038 Uiso 1 1 calc R
H38B H 0.2632 0.2099 0.7941 0.038 Uiso 1 1 calc R
C39 C 0.0898(6) 0.2232(3) 0.8608(4) 0.0338(12) Uani 1 1 d .
C40 C 0.0175(6) 0.2781(4) 0.9197(4) 0.0395(13) Uani 1 1 d .
H40A H 0.0724 0.2804 0.9776 0.047 Uiso 1 1 calc R
H40B H -0.0735 0.2543 0.9295 0.047 Uiso 1 1 calc R
C41 C -0.0062(6) 0.3642(4) 0.8860(5) 0.0397(13) Uani 1 1 d .
H41A H -0.0463 0.3619 0.8240 0.048 Uiso 1 1 calc R
H41B H -0.0751 0.3903 0.9210 0.048 Uiso 1 1 calc R
C42 C 0.1231(5) 0.4158(3) 0.8905(3) 0.0301(11) Uani 1 1 d .
C43 C 0.2561(5) 0.3950(3) 0.8830(3) 0.0306(11) Uani 1 1 d .
C44 C 0.3396(6) 0.4661(4) 0.8853(3) 0.0328(11) Uani 1 1 d .
C45 C 0.2527(5) 0.5322(3) 0.8897(3) 0.0303(11) Uani 1 1 d .
C46 C 0.3014(7) 0.6107(4) 0.8860(4) 0.0384(13) Uani 1 1 d .
H46 H 0.2414 0.6555 0.8896 0.046 Uiso 1 1 calc R
C47 C 0.4400(7) 0.6204(4) 0.8768(4) 0.0488(16) Uani 1 1 d .
H47 H 0.4754 0.6731 0.8710 0.059 Uiso 1 1 calc R
C48 C 0.5309(7) 0.5554(5) 0.8758(4) 0.0499(16) Uani 1 1 d .
H48 H 0.6272 0.5647 0.8731 0.060 Uiso 1 1 calc R
C49 C 0.4815(6) 0.4776(4) 0.8785(4) 0.0391(13) Uani 1 1 d .
H49 H 0.5423 0.4331 0.8759 0.047 Uiso 1 1 calc R
C50 C -0.0840(5) 0.5889(3) 0.8042(3) 0.0282(10) Uani 1 1 d .
C51 C -0.1165(6) 0.6689(4) 0.7904(4) 0.0369(12) Uani 1 1 d .
H51 H -0.0959 0.7072 0.8359 0.044 Uiso 1 1 calc R
C52 C -0.1789(6) 0.6925(4) 0.7102(4) 0.0362(12) Uani 1 1 d .
H52 H -0.2035 0.7473 0.7011 0.043 Uiso 1 1 calc R
C53 C -0.2069(5) 0.6379(4) 0.6421(4) 0.0328(12) Uani 1 1 d .
C54 C -0.2796(6) 0.6662(4) 0.5556(4) 0.0405(13) Uani 1 1 d .
H54A H -0.3754 0.6809 0.5645 0.061 Uiso 1 1 calc GR
H54B H -0.2795 0.6230 0.5120 0.061 Uiso 1 1 calc GR
H54C H -0.2311 0.7131 0.5345 0.061 Uiso 1 1 calc GR
C55 C -0.1703(5) 0.5585(4) 0.6569(3) 0.0309(11) Uani 1 1 d .
H55 H -0.1878 0.5205 0.6108 0.037 Uiso 1 1 calc R
C56 C -0.1090(5) 0.5334(3) 0.7371(4) 0.0316(11) Uani 1 1 d .
H56 H -0.0842 0.4787 0.7462 0.038 Uiso 1 1 calc R

loop_
_atom_site_aniso_label
_atom_site_aniso_U_11
_atom_site_aniso_U_22
_atom_site_aniso_U_33
_atom_site_aniso_U_23
_atom_site_aniso_U_13
_atom_site_aniso_U_12
S1 0.0313(6) 0.0209(6) 0.0290(6) 0.0005(5) -0.0004(4) -0.0043(5)
O1 0.037(2) 0.0222(19) 0.056(2) -0.0032(18) 0.0005(17) 0.0024(16)
O2 0.0335(19) 0.026(2) 0.049(2) 0.0006(17) -0.0001(16) -0.0076(16)
O3 0.0303(18) 0.0248(19) 0.048(2) -0.0001(17) 0.0005(15) 0.0009(16)
O4 0.0287(17) 0.0190(17) 0.047(2) 0.0019(16) -0.0020(15) -0.0004(14)
O5 0.0377(19) 0.030(2) 0.040(2) 0.0025(17) -0.0002(15) 0.0045(17)
O6 0.0367(17) 0.0274(19) 0.0377(19) -0.0038(17) 0.0063(14) -0.0095(16)
O7 0.0393(19) 0.0221(19) 0.039(2) 0.0032(16) -0.0032(15) -0.0060(16)
N1 0.031(2) 0.023(2) 0.032(2) 0.0015(18) -0.0025(17) 0.0001(18)
N006 0.036(2) 0.025(2) 0.027(2) 0.0013(18) -0.0061(17) -0.002(2)
C1 0.035(3) 0.023(3) 0.046(3) -0.004(2) -0.001(2) 0.009(2)
C2 0.033(3) 0.020(3) 0.032(2) 0.002(2) -0.0044(19) -0.003(2)
C3 0.027(2) 0.027(3) 0.031(2) -0.002(2) 0.0004(18) -0.001(2)
C4 0.032(2) 0.021(3) 0.028(2) 0.0037(19) 0.0007(18) 0.003(2)
C5 0.029(2) 0.024(3) 0.030(2) 0.003(2) -0.0018(18) 0.000(2)
C6 0.025(2) 0.028(3) 0.052(3) 0.001(3) -0.005(2) -0.004(2)
C7 0.029(2) 0.025(3) 0.031(2) 0.003(2) 0.0041(19) 0.004(2)
C8 0.027(2) 0.018(2) 0.038(3) -0.001(2) -0.0023(19) -0.0019(19)
C9 0.029(2) 0.019(3) 0.035(3) -0.003(2) -0.0051(19) 0.001(2)
C10 0.035(2) 0.018(2) 0.031(2) -0.002(2) -0.001(2) -0.002(2)
C11 0.037(3) 0.020(3) 0.028(2) -0.004(2) 0.003(2) 0.006(2)
C12 0.026(2) 0.027(3) 0.034(3) 0.000(2) -0.0030(18) 0.003(2)
C13 0.025(2) 0.025(3) 0.040(3) -0.001(2) 0.0009(19) 0.000(2)
C14 0.028(2) 0.024(3) 0.026(2) -0.001(2) -0.0022(17) 0.001(2)
C15 0.029(2) 0.018(2) 0.027(2) -0.0012(19) -0.0017(18) 0.000(2)
C16 0.031(2) 0.022(3) 0.026(2) 0.0007(19) -0.0030(18) -0.003(2)
C17 0.030(2) 0.030(3) 0.037(3) 0.000(2) -0.0031(19) -0.004(2)
C18 0.033(3) 0.034(3) 0.049(3) -0.007(3) 0.000(2) 0.004(3)
C19 0.042(3) 0.026(3) 0.044(3) -0.003(2) 0.001(2) 0.010(2)
C20 0.039(3) 0.022(3) 0.040(3) 0.002(2) -0.002(2) -0.003(2)
C21 0.033(2) 0.023(3) 0.027(2) -0.002(2) -0.0041(19) -0.002(2)
C22 0.025(2) 0.027(3) 0.029(2) 0.000(2) 0.0026(18) -0.002(2)
C23 0.047(3) 0.023(3) 0.039(3) 0.005(2) 0.000(2) -0.008(2)
C24 0.053(3) 0.028(3) 0.046(3) -0.004(3) -0.001(3) -0.012(3)
C25 0.033(3) 0.036(3) 0.036(3) -0.004(2) -0.001(2) -0.005(2)
C26 0.045(3) 0.054(4) 0.040(3) -0.009(3) 0.001(3) -0.010(3)
C27 0.032(2) 0.027(3) 0.033(3) 0.003(2) 0.000(2) -0.002(2)
C28 0.034(2) 0.022(3) 0.032(3) 0.000(2) -0.0020(19) -0.003(2)
S2 0.0403(7) 0.0203(6) 0.0323(6) -0.0002(5) 0.0017(5) 0.0077(5)
O8 0.063(3) 0.023(2) 0.058(3) -0.0010(19) 0.007(2) -0.007(2)
O9 0.051(3) 0.029(2) 0.109(4) -0.008(3) 0.015(3) 0.012(2)
O10 0.045(2) 0.024(2) 0.057(3) -0.0084(19) -0.0062(18) 0.0019(18)
O11 0.040(2) 0.033(2) 0.041(2) 0.0015(17) -0.0045(16) 0.0153(18)
O12 0.071(3) 0.024(2) 0.043(2) -0.0005(18) 0.013(2) -0.007(2)
O13 0.046(2) 0.033(2) 0.048(2) 0.0082(19) 0.0152(17) 0.0145(18)
O14 0.062(3) 0.025(2) 0.035(2) -0.0051(17) -0.0062(17) 0.0141(19)
N2 0.054(3) 0.021(2) 0.041(3) 0.003(2) 0.007(2) 0.003(2)
N3 0.038(2) 0.018(2) 0.037(2) 0.0019(18) 0.0019(18) 0.0001(18)
C29 0.043(3) 0.025(3) 0.029(2) 0.003(2) 0.004(2) 0.006(2)
C30 0.040(3) 0.027(3) 0.062(4) -0.002(3) 0.000(3) -0.006(3)
C31 0.034(3) 0.029(3) 0.066(4) -0.002(3) -0.002(3) 0.006(2)
C32 0.041(3) 0.020(3) 0.033(3) -0.001(2) -0.005(2) 0.006(2)
C33 0.037(3) 0.027(3) 0.041(3) -0.003(2) -0.002(2) -0.003(2)
C34 0.036(3) 0.030(3) 0.042(3) 0.000(2) 0.000(2) 0.008(2)
C35 0.039(3) 0.032(3) 0.035(3) 0.000(2) -0.009(2) 0.009(3)
C36 0.051(3) 0.031(3) 0.038(3) -0.007(3) -0.003(2) 0.012(3)
C37 0.036(3) 0.025(3) 0.037(3) -0.003(2) -0.003(2) 0.004(2)
C38 0.042(3) 0.025(3) 0.026(2) -0.001(2) -0.002(2) 0.001(2)
C39 0.046(3) 0.020(3) 0.035(3) 0.004(2) -0.002(2) 0.000(2)
C40 0.044(3) 0.022(3) 0.053(3) 0.000(3) 0.012(3) -0.007(2)
C41 0.037(3) 0.022(3) 0.060(4) 0.000(3) 0.002(2) 0.003(2)
C42 0.034(3) 0.016(2) 0.039(3) 0.003(2) -0.002(2) 0.001(2)
C43 0.035(3) 0.022(3) 0.034(3) 0.001(2) -0.003(2) 0.004(2)
C44 0.038(3) 0.031(3) 0.028(2) -0.004(2) -0.003(2) 0.000(2)
C45 0.038(3) 0.025(3) 0.028(2) -0.002(2) -0.0023(19) 0.001(2)
C46 0.060(4) 0.023(3) 0.031(3) -0.003(2) -0.002(2) -0.012(3)
C47 0.064(4) 0.043(4) 0.039(3) -0.004(3) 0.001(3) -0.029(3)
C48 0.043(3) 0.058(4) 0.047(3) -0.016(3) -0.004(3) -0.018(3)
C49 0.032(3) 0.047(4) 0.037(3) -0.006(3) -0.001(2) -0.004(3)
C50 0.023(2) 0.025(3) 0.036(3) -0.001(2) 0.0006(18) -0.0003(19)
C51 0.044(3) 0.023(3) 0.042(3) -0.007(2) -0.006(2) 0.005(2)
C52 0.044(3) 0.025(3) 0.038(3) -0.001(2) -0.003(2) 0.006(2)
C53 0.024(2) 0.036(3) 0.037(3) 0.002(2) 0.000(2) -0.002(2)
C54 0.034(3) 0.044(3) 0.042(3) -0.004(3) -0.006(2) 0.002(3)
C55 0.030(2) 0.027(3) 0.036(3) -0.007(2) 0.0039(19) -0.006(2)
C56 0.035(3) 0.019(2) 0.042(3) -0.001(2) 0.006(2) -0.002(2)

loop_
_atom_type_symbol
_atom_type_description
_atom_type_scat_dispersion_real
_atom_type_scat_dispersion_imag
_atom_type_scat_source
C C 0.0181 0.0091 'International Tables Vol C Tables 4.2.6.8 and 6.1.1.4'
H H 0.0000 0.0000 'International Tables Vol C Tables 4.2.6.8 and 6.1.1.4'
N N 0.0311 0.0180 'International Tables Vol C Tables 4.2.6.8 and 6.1.1.4'
O O 0.0492 0.0322 'International Tables Vol C Tables 4.2.6.8 and 6.1.1.4'
S S 0.3331 0.5567 'International Tables Vol C Tables 4.2.6.8 and 6.1.1.4'

loop_
_geom_angle_atom_site_label_1
_geom_angle_atom_site_label_2
_geom_angle_atom_site_label_3
_geom_angle
O6 S1 N1 107.1(2)
O6 S1 C22 109.1(2)
O7 S1 O6 118.9(2)
O7 S1 N1 107.4(2)
O7 S1 C22 108.4(2)
N1 S1 C22 105.2(2)
C7 O4 C8 115.9(4)
C14 N1 S1 128.2(4)
C21 N1 S1 123.0(4)
C21 N1 C14 108.5(4)
O1 N006 O2 123.8(5)
O1 N006 C2 118.5(4)
O2 N006 C2 117.6(4)
C2 C1 H1 120.8
C6 C1 H1 120.8
C6 C1 C2 118.4(5)
C1 C2 N006 118.3(5)
C3 C2 N006 119.3(4)
C3 C2 C1 122.4(5)
C2 C3 H3 120.7
C4 C3 C2 118.6(5)
C4 C3 H3 120.7
C3 C4 H4 119.9
C3 C4 C5 120.3(5)
C5 C4 H4 119.9
C4 C5 C7 118.4(5)
C6 C5 C4 119.5(5)
C6 C5 C7 122.1(5)
C1 C6 C5 120.9(5)
C1 C6 H6 119.6
C5 C6 H6 119.6
O3 C7 O4 124.0(5)
O3 C7 C5 125.7(5)
O4 C7 C5 110.3(4)
O4 C8 H8A 109.7
O4 C8 H8B 109.7
O4 C8 C9 109.8(4)
H8A C8 H8B 108.2
C9 C8 H8A 109.7
C9 C8 H8B 109.7
C8 C9 H9 106.7
C8 C9 C10 111.6(4)
C10 C9 H9 106.7
C15 C9 C8 109.6(4)
C15 C9 H9 106.7
C15 C9 C10 115.0(4)
C9 C10 H10A 109.2
C9 C10 H10B 109.2
H10A C10 H10B 107.9
C11 C10 C9 111.9(4)
C11 C10 H10A 109.2
C11 C10 H10B 109.2
O5 C11 C10 121.6(5)
O5 C11 C12 120.3(5)
C12 C11 C10 118.0(4)
C11 C12 H12A 107.6
C11 C12 H12B 107.6
C11 C12 C13 118.8(4)
H12A C12 H12B 107.0
C13 C12 H12A 107.6
C13 C12 H12B 107.6
C12 C13 H13A 108.9
C12 C13 H13B 108.9
H13A C13 H13B 107.7
C14 C13 C12 113.6(4)
C14 C13 H13A 108.9
C14 C13 H13B 108.9
N1 C14 C13 122.8(5)
C15 C14 N1 108.3(4)
C15 C14 C13 128.9(5)
C14 C15 C9 128.9(5)
C14 C15 C16 108.3(4)
C16 C15 C9 122.7(4)
C17 C16 C15 132.3(5)
C21 C16 C15 108.4(4)
C21 C16 C17 119.3(5)
C16 C17 H17 120.5
C18 C17 C16 119.0(5)
C18 C17 H17 120.5
C17 C18 H18 119.5
C17 C18 C19 120.9(5)
C19 C18 H18 119.5
C18 C19 H19 119.2
C20 C19 C18 121.6(5)
C20 C19 H19 119.2
C19 C20 H20 121.4
C19 C20 C21 117.3(5)
C21 C20 H20 121.4
C16 C21 N1 106.4(4)
C20 C21 N1 131.7(5)
C20 C21 C16 121.9(4)
C23 C22 S1 114.5(4)
C28 C22 S1 122.6(4)
C28 C22 C23 122.6(5)
C22 C23 H23 121.3
C24 C23 C22 117.4(5)
C24 C23 H23 121.3
C23 C24 H24 119.0
C25 C24 C23 122.1(6)
C25 C24 H24 119.0
C24 C25 C26 119.7(6)
C24 C25 C27 119.1(5)
C27 C25 C26 121.1(6)
C25 C26 H26A 109.5
C25 C26 H26B 109.5
C25 C26 H26C 109.5
H26A C26 H26B 109.5
H26A C26 H26C 109.5
H26B C26 H26C 109.5
C25 C27 H27 120.2
C25 C27 C28 119.7(5)
C28 C27 H27 120.2
C22 C28 C27 119.0(5)
C22 C28 H28 120.5
C27 C28 H28 120.5
O13 S2 N3 107.1(2)
O13 S2 C50 108.7(2)
O14 S2 O13 119.1(3)
O14 S2 N3 107.2(2)
O14 S2 C50 108.1(3)
N3 S2 C50 105.8(2)
C35 O11 C36 116.7(5)
O8 N2 C29 118.5(5)
O9 N2 O8 123.7(5)
O9 N2 C29 117.9(5)
C42 N3 S2 129.4(4)
C45 N3 S2 122.5(4)
C45 N3 C42 108.0(4)
C30 C29 N2 117.6(5)
C34 C29 N2 119.0(5)
C34 C29 C30 123.4(6)
C29 C30 H30 121.4
C29 C30 C31 117.2(6)
C31 C30 H30 121.4
C30 C31 H31 119.9
C32 C31 C30 120.2(5)
C32 C31 H31 119.9
C31 C32 C33 120.5(5)
C31 C32 C35 121.0(5)
C33 C32 C35 118.6(5)
C32 C33 H33 119.8
C34 C33 C32 120.5(5)
C34 C33 H33 119.8
C29 C34 C33 118.1(5)
C29 C34 H34 121.0
C33 C34 H34 121.0
O10 C35 O11 125.0(5)
O10 C35 C32 124.3(5)
O11 C35 C32 110.7(5)
O11 C36 H36A 109.6
O11 C36 H36B 109.6
O11 C36 C37 110.3(5)
H36A C36 H36B 108.1
C37 C36 H36A 109.6
C37 C36 H36B 109.6
C36 C37 H37 106.0
C36 C37 C38 112.3(5)
C38 C37 H37 106.0
C43 C37 C36 111.3(5)
C43 C37 H37 106.0
C43 C37 C38 114.5(4)
C37 C38 H38A 107.8
C37 C38 H38B 107.8
H38A C38 H38B 107.1
C39 C38 C37 118.0(5)
C39 C38 H38A 107.8
C39 C38 H38B 107.8
O12 C39 C38 119.5(5)
O12 C39 C40 121.8(5)
C40 C39 C38 118.5(5)
C39 C40 H40A 108.3
C39 C40 H40B 108.3
C39 C40 C41 115.7(5)
H40A C40 H40B 107.4
C41 C40 H40A 108.3
C41 C40 H40B 108.3
C40 C41 H41A 108.6
C40 C41 H41B 108.6
H41A C41 H41B 107.6
C42 C41 C40 114.6(5)
C42 C41 H41A 108.6
C42 C41 H41B 108.6
N3 C42 C41 122.1(5)
C43 C42 N3 107.8(5)
C43 C42 C41 130.0(5)
C42 C43 C37 127.6(5)
C42 C43 C44 109.1(5)
C44 C43 C37 123.0(5)
C45 C44 C43 108.2(4)
C45 C44 C49 119.8(6)
C49 C44 C43 131.9(6)
C44 C45 N3 106.6(5)
C44 C45 C46 122.2(5)
C46 C45 N3 131.3(5)
C45 C46 H46 121.6
C47 C46 C45 116.9(6)
C47 C46 H46 121.6
C46 C47 H47 118.9
C46 C47 C48 122.3(6)
C48 C47 H47 118.9
C47 C48 H48 119.8
C49 C48 C47 120.4(6)
C49 C48 H48 119.8
C44 C49 H49 120.8
C48 C49 C44 118.4(6)
C48 C49 H49 120.8
C51 C50 S2 117.2(4)
C51 C50 C56 120.6(5)
C56 C50 S2 122.1(4)
C50 C51 H51 120.4
C52 C51 C50 119.3(5)
C52 C51 H51 120.4
C51 C52 H52 119.3
C51 C52 C53 121.3(5)
C53 C52 H52 119.3
C52 C53 C54 119.5(5)
C55 C53 C52 118.3(5)
C55 C53 C54 122.2(5)
C53 C54 H54A 109.5
C53 C54 H54B 109.5
C53 C54 H54C 109.5
H54A C54 H54B 109.5
H54A C54 H54C 109.5
H54B C54 H54C 109.5
C53 C55 H55 119.3
C56 C55 C53 121.4(5)
C56 C55 H55 119.3
C50 C56 H56 120.4
C55 C56 C50 119.2(5)
C55 C56 H56 120.4

loop_
_geom_bond_atom_site_label_1
_geom_bond_atom_site_label_2
_geom_bond_distance
S1 O6 1.433(4)
S1 O7 1.421(4)
S1 N1 1.676(5)
S1 C22 1.788(5)
O1 N006 1.218(6)
O2 N006 1.227(6)
O3 C7 1.204(7)
O4 C7 1.353(6)
O4 C8 1.452(6)
O5 C11 1.204(7)
N1 C14 1.426(7)
N1 C21 1.419(7)
N006 C2 1.470(7)
C1 H1 0.9500
C1 C2 1.383(8)
C1 C6 1.376(9)
C2 C3 1.379(8)
C3 H3 0.9500
C3 C4 1.378(8)
C4 H4 0.9500
C4 C5 1.402(7)
C5 C6 1.382(8)
C5 C7 1.487(8)
C6 H6 0.9500
C8 H8A 0.9900
C8 H8B 0.9900
C8 C9 1.524(7)
C9 H9 1.0000
C9 C10 1.554(7)
C9 C15 1.516(7)
C10 H10A 0.9900
C10 H10B 0.9900
C10 C11 1.516(7)
C11 C12 1.512(7)
C12 H12A 0.9900
C12 H12B 0.9900
C12 C13 1.530(7)
C13 H13A 0.9900
C13 H13B 0.9900
C13 C14 1.512(7)
C14 C15 1.357(7)
C15 C16 1.441(7)
C16 C17 1.403(7)
C16 C21 1.402(7)
C17 H17 0.9500
C17 C18 1.377(8)
C18 H18 0.9500
C18 C19 1.392(9)
C19 H19 0.9500
C19 C20 1.389(8)
C20 H20 0.9500
C20 C21 1.396(8)
C22 C23 1.387(8)
C22 C28 1.360(7)
C23 H23 0.9500
C23 C24 1.380(9)
C24 H24 0.9500
C24 C25 1.377(9)
C25 C26 1.512(8)
C25 C27 1.394(8)
C26 H26A 0.9800
C26 H26B 0.9800
C26 H26C 0.9800
C27 H27 0.9500
C27 C28 1.399(7)
C28 H28 0.9500
S2 O13 1.428(4)
S2 O14 1.425(4)
S2 N3 1.669(5)
S2 C50 1.762(5)
O8 N2 1.228(7)
O9 N2 1.220(7)
O10 C35 1.190(7)
O11 C35 1.344(7)
O11 C36 1.446(7)
O12 C39 1.201(7)
N2 C29 1.479(7)
N3 C42 1.432(7)
N3 C45 1.423(7)
C29 C30 1.381(8)
C29 C34 1.366(9)
C30 H30 0.9500
C30 C31 1.394(9)
C31 H31 0.9500
C31 C32 1.374(9)
C32 C33 1.377(8)
C32 C35 1.506(8)
C33 H33 0.9500
C33 C34 1.377(9)
C34 H34 0.9500
C36 H36A 0.9900
C36 H36B 0.9900
C36 C37 1.527(8)
C37 H37 1.0000
C37 C38 1.535(7)
C37 C43 1.511(7)
C38 H38A 0.9900
C38 H38B 0.9900
C38 C39 1.516(8)
C39 C40 1.497(8)
C40 H40A 0.9900
C40 H40B 0.9900
C40 C41 1.534(8)
C41 H41A 0.9900
C41 H41B 0.9900
C41 C42 1.516(8)
C42 C43 1.348(7)
C43 C44 1.433(8)
C44 C45 1.391(8)
C44 C49 1.400(8)
C45 C46 1.393(8)
C46 H46 0.9500
C46 C47 1.372(9)
C47 H47 0.9500
C47 C48 1.396(11)
C48 H48 0.9500
C48 C49 1.383(10)
C49 H49 0.9500
C50 C51 1.381(8)
C50 C56 1.384(8)
C51 H51 0.9500
C51 C52 1.374(8)
C52 H52 0.9500
C52 C53 1.388(8)
C53 C54 1.515(8)
C53 C55 1.382(8)
C54 H54A 0.9800
C54 H54B 0.9800
C54 H54C 0.9800
C55 H55 0.9500
C55 C56 1.377(8)
C56 H56 0.9500

loop_
_geom_torsion_atom_site_label_1
_geom_torsion_atom_site_label_2
_geom_torsion_atom_site_label_3
_geom_torsion_atom_site_label_4
_geom_torsion
S1 N1 C14 C13 4.1(8)
S1 N1 C14 C15 -176.5(4)
S1 N1 C21 C16 176.4(4)
S1 N1 C21 C20 -4.0(8)
S1 C22 C23 C24 175.1(5)
S1 C22 C28 C27 -175.7(4)
O1 N006 C2 C1 7.9(7)
O1 N006 C2 C3 -172.6(5)
O2 N006 C2 C1 -171.9(5)
O2 N006 C2 C3 7.6(7)
O4 C8 C9 C10 56.7(5)
O4 C8 C9 C15 -174.7(4)
O5 C11 C12 C13 -176.0(5)
O6 S1 N1 C14 -28.6(5)
O6 S1 N1 C21 157.3(4)
O6 S1 C22 C23 -97.4(4)
O6 S1 C22 C28 76.8(5)
O7 S1 N1 C14 -157.4(4)
O7 S1 N1 C21 28.6(5)
O7 S1 C22 C23 33.4(5)
O7 S1 C22 C28 -152.4(4)
N1 S1 C22 C23 148.0(4)
N1 S1 C22 C28 -37.8(5)
N1 C14 C15 C9 -176.8(5)
N1 C14 C15 C16 1.5(6)
N006 C2 C3 C4 179.8(5)
C1 C2 C3 C4 -0.7(8)
C2 C1 C6 C5 0.8(9)
C2 C3 C4 C5 1.4(8)
C3 C4 C5 C6 -1.0(8)
C3 C4 C5 C7 177.4(5)
C4 C5 C6 C1 -0.1(9)
C4 C5 C7 O3 12.9(8)
C4 C5 C7 O4 -166.0(4)
C6 C1 C2 N006 179.1(5)
C6 C1 C2 C3 -0.4(9)
C6 C5 C7 O3 -168.8(5)
C6 C5 C7 O4 12.3(7)
C7 O4 C8 C9 83.2(5)
C7 C5 C6 C1 -178.4(5)
C8 O4 C7 O3 4.6(7)
C8 O4 C7 C5 -176.4(4)
C8 C9 C10 C11 56.6(5)
C8 C9 C15 C14 -114.5(6)
C8 C9 C15 C16 67.4(6)
C9 C10 C11 O5 -107.6(5)
C9 C10 C11 C12 69.5(6)
C9 C15 C16 C17 -0.4(8)
C9 C15 C16 C21 177.8(5)
C10 C9 C15 C14 12.2(8)
C10 C9 C15 C16 -165.9(4)
C10 C11 C12 C13 6.9(7)
C11 C12 C13 C14 -64.7(6)
C12 C13 C14 N1 -137.5(5)
C12 C13 C14 C15 43.3(7)
C13 C14 C15 C9 2.4(9)
C13 C14 C15 C16 -179.2(5)
C14 N1 C21 C16 1.3(5)
C14 N1 C21 C20 -179.1(5)
C14 C15 C16 C17 -178.8(5)
C14 C15 C16 C21 -0.7(5)
C15 C9 C10 C11 -69.1(6)
C15 C16 C17 C18 178.6(5)
C15 C16 C21 N1 -0.4(5)
C15 C16 C21 C20 179.9(5)
C16 C17 C18 C19 1.0(8)
C17 C16 C21 N1 178.0(4)
C17 C16 C21 C20 -1.6(7)
C17 C18 C19 C20 -1.6(9)
C18 C19 C20 C21 0.6(8)
C19 C20 C21 N1 -178.5(5)
C19 C20 C21 C16 1.0(8)
C21 N1 C14 C13 178.9(4)
C21 N1 C14 C15 -1.8(6)
C21 C16 C17 C18 0.6(7)
C22 S1 N1 C14 87.3(5)
C22 S1 N1 C21 -86.7(4)
C22 C23 C24 C25 0.4(9)
C23 C22 C28 C27 -1.9(8)
C23 C24 C25 C26 177.3(6)
C23 C24 C25 C27 -0.6(9)
C24 C25 C27 C28 -0.4(8)
C25 C27 C28 C22 1.7(8)
C26 C25 C27 C28 -178.3(5)
C28 C22 C23 C24 0.9(9)
S2 N3 C42 C41 5.4(8)
S2 N3 C42 C43 -178.4(4)
S2 N3 C45 C44 176.4(4)
S2 N3 C45 C46 -3.6(8)
S2 C50 C51 C52 -174.6(4)
S2 C50 C56 C55 175.1(4)
O8 N2 C29 C30 2.8(8)
O8 N2 C29 C34 -179.8(5)
O9 N2 C29 C30 -176.6(6)
O9 N2 C29 C34 0.8(8)
O11 C36 C37 C38 50.0(6)
O11 C36 C37 C43 179.9(5)
O12 C39 C40 C41 -134.9(6)
O13 S2 N3 C42 23.4(6)
O13 S2 N3 C45 -158.5(4)
O13 S2 C50 C51 110.8(5)
O13 S2 C50 C56 -66.2(5)
O14 S2 N3 C42 152.3(5)
O14 S2 N3 C45 -29.6(5)
O14 S2 C50 C51 -19.8(5)
O14 S2 C50 C56 163.1(4)
N2 C29 C30 C31 174.1(6)
N2 C29 C34 C33 -176.9(5)
N3 S2 C50 C51 -134.5(4)
N3 S2 C50 C56 48.5(5)
N3 C42 C43 C37 -174.9(5)
N3 C42 C43 C44 -0.2(6)
N3 C45 C46 C47 -179.4(5)
C29 C30 C31 C32 2.9(10)
C30 C29 C34 C33 0.4(9)
C30 C31 C32 C33 0.1(10)
C30 C31 C32 C35 -179.5(6)
C31 C32 C33 C34 -3.1(9)
C31 C32 C35 O10 -160.8(6)
C31 C32 C35 O11 19.7(8)
C32 C33 C34 C29 2.8(9)
C33 C32 C35 O10 19.6(9)
C33 C32 C35 O11 -159.9(5)
C34 C29 C30 C31 -3.3(10)
C35 O11 C36 C37 84.2(6)
C35 C32 C33 C34 176.5(5)
C36 O11 C35 O10 4.1(8)
C36 O11 C35 C32 -176.5(5)
C36 C37 C38 C39 56.1(6)
C36 C37 C43 C42 -100.2(6)
C36 C37 C43 C44 85.7(6)
C37 C38 C39 O12 -144.1(6)
C37 C38 C39 C40 40.4(7)
C37 C43 C44 C45 171.9(5)
C37 C43 C44 C49 -3.7(9)
C38 C37 C43 C42 28.5(8)
C38 C37 C43 C44 -145.6(5)
C38 C39 C40 C41 40.6(8)
C39 C40 C41 C42 -73.3(7)
C40 C41 C42 N3 -153.4(5)
C40 C41 C42 C43 31.3(9)
C41 C42 C43 C37 0.9(10)
C41 C42 C43 C44 175.7(6)
C42 N3 C45 C44 -5.1(6)
C42 N3 C45 C46 174.9(6)
C42 C43 C44 C45 -3.1(6)
C42 C43 C44 C49 -178.7(6)
C43 C37 C38 C39 -72.1(6)
C43 C44 C45 N3 5.0(6)
C43 C44 C45 C46 -175.0(5)
C43 C44 C49 C48 174.7(6)
C44 C45 C46 C47 0.6(8)
C45 N3 C42 C41 -173.0(5)
C45 N3 C42 C43 3.3(6)
C45 C44 C49 C48 -0.5(8)
C45 C46 C47 C48 -3.3(9)
C46 C47 C48 C49 4.1(10)
C47 C48 C49 C44 -2.0(9)
C49 C44 C45 N3 -178.7(5)
C49 C44 C45 C46 1.2(8)
C50 S2 N3 C42 -92.4(5)
C50 S2 N3 C45 85.7(5)
C50 C51 C52 C53 -1.6(9)
C51 C50 C56 C55 -1.8(8)
C51 C52 C53 C54 178.2(5)
C51 C52 C53 C55 0.1(8)
C52 C53 C55 C56 0.6(7)
C53 C55 C56 C50 0.2(7)
C54 C53 C55 C56 -177.5(5)
C56 C50 C51 C52 2.5(9)
